data_2241023
loop_
_publ_author_name
'Resch, Sebastian'
'Quell, Thomas'
'Schollmeyer, Dieter'
'Waldvogel, Siegfried R.'

_publ_section_title
;
 Crystal structure of
 12-benzylsulfanyl-2,9-dibromo-6<i>H</i>-dibenzo[<i>b</i>,<i>g</i>][1,8]naphthyridin-11-one
;
_journal_issue 9
_journal_name_full 'Acta Crystallographica Section E'
_journal_page_first o675
_journal_page_last o676
_journal_paper_doi 10.1107/S2056989015014541
_journal_volume 71
_journal_year 2015
_chemical_formula_iupac 'C23 H14 Br2 N2 O S'
_chemical_formula_moiety 'C23 H14 Br2 N2 O S'
_chemical_formula_sum 'C23 H14 Br2 N2 O S'
_chemical_formula_weight 526.24
_chemical_name_common
;
12-Benzylsulfanyl-2,9-dibromo-6<i>H</i>-dibenzo[<i>b</i>,<i>g</i>]\
[1,8]naphthyridin-11-one
;
_chemical_name_systematic
;
12-Benzylsulfanyl-2,9-dibromo-6,11-dihydro-5-azatetracen-11-one
;
_space_group_crystal_system monoclinic
_space_group_IT_number 14
_space_group_name_Hall '-P 2ybc'
_space_group_name_H-M_alt 'P 1 21/c 1'
_symmetry_space_group_name_Hall '-P 2ybc'
_symmetry_space_group_name_H-M 'P 1 21/c 1'
_atom_sites_solution_hydrogens geom
_audit_creation_method SHELXL-2014
_cell_angle_alpha 90
_cell_angle_beta 101.251(5)
_cell_angle_gamma 90
_cell_formula_units_Z 4
_cell_length_a 15.4915(10)
_cell_length_b 9.3953(4)
_cell_length_c 13.6501(9)
_cell_measurement_reflns_used 7178
_cell_measurement_temperature 193(2)
_cell_measurement_theta_max 28.24
_cell_measurement_theta_min 2.55
_cell_volume 1948.6(2)
_computing_cell_refinement
;
X-AREA (Stoe & Cie, 1995)
;
_computing_data_collection
;
X-AREA (Stoe & Cie, 1995)
;
_computing_data_reduction
;
X-RED (Stoe & Cie, 1995)
;
_computing_molecular_graphics
;
PLATON (Spek, 2009)
;
_computing_publication_material
;
publCIF (Westrip, 2010)
;
_computing_structure_refinement
;
SHELXL2014 (Sheldrick, 2015)
;
_computing_structure_solution
;
SIR2004 (Burla <i>et al.</i>,  2005)
;
_diffrn_ambient_temperature 193(2)
_diffrn_detector_area_resol_mean 6.67
_diffrn_measured_fraction_theta_full 0.998
_diffrn_measured_fraction_theta_max 0.992
_diffrn_measurement_device '2-circle goniometer'
_diffrn_measurement_device_type 'Stoe IPDS 2T'
_diffrn_measurement_method 'rotation method'
_diffrn_radiation_type MoK\a
_diffrn_radiation_wavelength 0.71073
_diffrn_reflns_av_R_equivalents 0.0576
_diffrn_reflns_limit_h_max 20
_diffrn_reflns_limit_h_min -20
_diffrn_reflns_limit_k_max 12
_diffrn_reflns_limit_k_min -10
_diffrn_reflns_limit_l_max 16
_diffrn_reflns_limit_l_min -18
_diffrn_reflns_number 10437
_diffrn_reflns_theta_full 25.242
_diffrn_reflns_theta_max 28.313
_diffrn_reflns_theta_min 2.549
_exptl_absorpt_coefficient_mu 4.286
_exptl_absorpt_correction_T_max 0.8108
_exptl_absorpt_correction_T_min 0.3629
_exptl_absorpt_correction_type integration
_exptl_absorpt_process_details
;
X-RED (Stoe & Cie, 1995)
;
_exptl_crystal_colour orange
_exptl_crystal_density_diffrn 1.794
_exptl_crystal_description plate
_exptl_crystal_F_000 1040
_exptl_crystal_size_max 0.27
_exptl_crystal_size_mid 0.12
_exptl_crystal_size_min 0.04
_refine_diff_density_max 2.294
_refine_diff_density_min -1.212
_refine_ls_extinction_method none
_refine_ls_goodness_of_fit_ref 1.053
_refine_ls_hydrogen_treatment constr
_refine_ls_matrix_type full
_refine_ls_number_parameters 262
_refine_ls_number_reflns 4807
_refine_ls_number_restraints 0
_refine_ls_restrained_S_all 1.053
_refine_ls_R_factor_all 0.1234
_refine_ls_R_factor_gt 0.0675
_refine_ls_shift/su_max 0.001
_refine_ls_shift/su_mean 0.000
_refine_ls_structure_factor_coef Fsqd
_refine_ls_weighting_details 'w=1/[\s^2^(Fo^2^)+(0.1106P)^2^+4.6375P] where P=(Fo^2^+2Fc^2^)/3'
_refine_ls_weighting_scheme calc
_refine_ls_wR_factor_gt 0.1663
_refine_ls_wR_factor_ref 0.2220
_reflns_number_gt 2850
_reflns_number_total 4807
_reflns_threshold_expression I>2\s(I)
_cod_data_source_file wm5191sup1.cif
_cod_data_source_block I
_cod_database_code 2241023
_shelx_space_group_comment
;
The symmetry employed for this shelxl refinement is uniquely defined
by the following loop, which should always be used as a source of
symmetry information in preference to the above space-group names.
They are only intended as comments.
;
_shelx_estimated_absorpt_t_min 0.391
_shelx_estimated_absorpt_t_max 0.847
_shelxl_version_number 2.014

loop_
_space_group_symop_operation_xyz
'x, y, z'
'-x, y+1/2, -z+1/2'
'-x, -y, -z'
'x, -y-1/2, z-1/2'

loop_
_atom_site_type_symbol
_atom_site_label
_atom_site_fract_x
_atom_site_fract_y
_atom_site_fract_z
_atom_site_U_iso_or_equiv
_atom_site_adp_type
_atom_site_calc_flag
_atom_site_occupancy
Br Br1 0.71684(5) 1.08811(8) 0.58620(5) 0.0411(2) Uani d 1
Br Br2 0.08972(7) 0.12934(12) 0.48824(9) 0.0689(3) Uani d 1
S S1 0.29644(15) 0.5906(3) 0.64477(16) 0.0589(6) Uani d 1
O O1 0.4597(3) 0.7273(6) 0.6495(3) 0.0438(12) Uani d 1
C C1 0.5809(5) 0.8812(7) 0.5634(5) 0.0348(14) Uani d 1
H H1 0.5838 0.8954 0.6329 0.042 Uiso calc 1
C C2 0.6354(4) 0.9552(7) 0.5144(5) 0.0328(13) Uani d 1
C C3 0.6323(5) 0.9381(8) 0.4114(5) 0.0377(15) Uani d 1
H H3 0.6694 0.9933 0.3785 0.045 Uiso calc 1
C C4 0.5755(5) 0.8415(8) 0.3590(5) 0.0390(16) Uani d 1
H H4 0.5736 0.8280 0.2897 0.047 Uiso calc 1
C C4A 0.5201(4) 0.7624(8) 0.4081(5) 0.0322(14) Uani d 1
N N5 0.4632(4) 0.6622(6) 0.3565(4) 0.0355(12) Uani d 1
H H5 0.4652 0.6476 0.2933 0.043 Uiso calc 1
C C5A 0.4042(4) 0.5846(7) 0.3968(5) 0.0301(13) Uani d 1
N N6 0.3543(4) 0.4954(6) 0.3354(4) 0.0347(12) Uani d 1
C C6A 0.2948(4) 0.4160(7) 0.3729(5) 0.0315(13) Uani d 1
C C7 0.2433(5) 0.3168(8) 0.3085(5) 0.0409(16) Uani d 1
H H7 0.2516 0.3067 0.2417 0.049 Uiso calc 1
C C8 0.1822(5) 0.2364(8) 0.3411(6) 0.0451(17) Uani d 1
H H8 0.1472 0.1713 0.2970 0.054 Uiso calc 1
C C9 0.1706(5) 0.2493(9) 0.4408(6) 0.0477(18) Uani d 1
C C10 0.2184(5) 0.3449(8) 0.5041(6) 0.0425(16) Uani d 1
H H10 0.2094 0.3526 0.5708 0.051 Uiso calc 1
C C10A 0.2809(4) 0.4321(7) 0.4720(5) 0.0353(14) Uani d 1
C C11 0.3307(4) 0.5375(8) 0.5332(5) 0.0361(14) Uani d 1
C C11A 0.3987(4) 0.6075(7) 0.4993(5) 0.0293(13) Uani d 1
C C12 0.4597(4) 0.7092(7) 0.5603(5) 0.0335(14) Uani d 1
C C12A 0.5203(4) 0.7839(7) 0.5102(4) 0.0319(14) Uani d 1
C C1A 0.1824(6) 0.6501(11) 0.5902(6) 0.057(2) Uani d 1
H H1AA 0.1841 0.7334 0.5462 0.068 Uiso calc 1
H H1AB 0.1497 0.5726 0.5500 0.068 Uiso calc 1
C C1' 0.1381(6) 0.6890(10) 0.6749(6) 0.0500(19) Uani d 1
C C2' 0.0739(6) 0.6017(10) 0.6987(7) 0.055(2) Uani d 1
H H2' 0.0582 0.5173 0.6612 0.066 Uiso calc 1
C C3' 0.0318(6) 0.6350(11) 0.7769(7) 0.058(2) Uani d 1
H H3' -0.0128 0.5746 0.7925 0.070 Uiso calc 1
C C4' 0.0557(6) 0.7568(10) 0.8311(7) 0.055(2) Uani d 1
H H4' 0.0282 0.7796 0.8855 0.066 Uiso calc 1
C C5' 0.1175(6) 0.8441(10) 0.8082(7) 0.054(2) Uani d 1
H H5' 0.1328 0.9281 0.8464 0.065 Uiso calc 1
C C6' 0.1586(6) 0.8136(9) 0.7307(7) 0.052(2) Uani d 1
H H6' 0.2014 0.8774 0.7146 0.062 Uiso calc 1

loop_
_atom_site_aniso_label
_atom_site_aniso_U_11
_atom_site_aniso_U_22
_atom_site_aniso_U_33
_atom_site_aniso_U_12
_atom_site_aniso_U_13
_atom_site_aniso_U_23
Br1 0.0434(4) 0.0406(4) 0.0375(4) -0.0045(3) 0.0034(3) -0.0001(3)
Br2 0.0683(6) 0.0662(6) 0.0812(7) -0.0265(5) 0.0367(5) -0.0144(5)
S1 0.0482(11) 0.0958(18) 0.0361(10) -0.0175(11) 0.0165(8) -0.0164(10)
O1 0.048(3) 0.062(3) 0.022(2) -0.011(3) 0.008(2) -0.002(2)
C1 0.034(3) 0.041(4) 0.028(3) 0.001(3) 0.005(3) -0.004(3)
C2 0.032(3) 0.037(3) 0.029(3) -0.005(3) 0.005(3) 0.001(3)
C3 0.043(4) 0.043(4) 0.027(3) -0.006(3) 0.006(3) 0.006(3)
C4 0.042(4) 0.049(4) 0.025(3) -0.002(3) 0.004(3) 0.003(3)
C4A 0.028(3) 0.044(4) 0.024(3) -0.002(3) 0.004(2) 0.003(3)
N5 0.039(3) 0.047(3) 0.022(3) -0.005(3) 0.010(2) 0.001(2)
C5A 0.031(3) 0.030(3) 0.028(3) 0.003(3) 0.004(2) 0.007(2)
N6 0.038(3) 0.038(3) 0.027(3) 0.004(2) 0.003(2) -0.008(2)
C6A 0.025(3) 0.035(3) 0.033(3) 0.003(3) 0.004(2) -0.002(3)
C7 0.044(4) 0.043(4) 0.035(4) -0.002(3) 0.007(3) 0.000(3)
C8 0.044(4) 0.039(4) 0.050(4) -0.004(3) 0.005(3) -0.007(3)
C9 0.048(4) 0.050(5) 0.047(4) 0.001(3) 0.015(4) -0.002(3)
C10 0.040(4) 0.049(4) 0.040(4) 0.008(3) 0.012(3) 0.002(3)
C10A 0.031(3) 0.038(4) 0.038(4) -0.001(3) 0.009(3) -0.001(3)
C11 0.035(3) 0.046(4) 0.029(3) 0.006(3) 0.011(3) 0.003(3)
C11A 0.028(3) 0.033(3) 0.026(3) 0.003(2) 0.003(2) 0.000(2)
C12 0.032(3) 0.038(4) 0.028(3) 0.003(3) 0.000(3) 0.003(3)
C12A 0.038(3) 0.039(4) 0.019(3) 0.009(3) 0.007(2) 0.003(2)
C1A 0.055(5) 0.075(6) 0.039(4) -0.007(4) 0.004(4) -0.011(4)
C1' 0.056(5) 0.059(5) 0.037(4) 0.010(4) 0.013(3) 0.004(3)
C2' 0.047(5) 0.053(5) 0.067(6) -0.010(4) 0.013(4) 0.000(4)
C3' 0.042(4) 0.069(6) 0.063(6) -0.005(4) 0.012(4) 0.004(5)
C4' 0.044(4) 0.064(6) 0.058(5) 0.003(4) 0.011(4) 0.001(4)
C5' 0.053(5) 0.057(5) 0.054(5) 0.006(4) 0.013(4) -0.016(4)
C6' 0.052(5) 0.045(4) 0.058(5) -0.010(4) 0.008(4) -0.008(4)

loop_
_atom_type_symbol
_atom_type_description
_atom_type_scat_dispersion_real
_atom_type_scat_dispersion_imag
_atom_type_scat_source
C C 0.0033 0.0016 'International Tables Vol C Tables 4.2.6.8 and 6.1.1.4'
H H 0.0000 0.0000 'International Tables Vol C Tables 4.2.6.8 and 6.1.1.4'
N N 0.0061 0.0033 'International Tables Vol C Tables 4.2.6.8 and 6.1.1.4'
O O 0.0106 0.0060 'International Tables Vol C Tables 4.2.6.8 and 6.1.1.4'
S S 0.1246 0.1234 'International Tables Vol C Tables 4.2.6.8 and 6.1.1.4'
Br Br -0.2901 2.4595 'International Tables Vol C Tables 4.2.6.8 and 6.1.1.4'

loop_
_exptl_crystal_face_index_h
_exptl_crystal_face_index_k
_exptl_crystal_face_index_l
_exptl_crystal_face_perp_dist
-1 0 0 0.0340
1 0 0 0.0110
1 0 -2 0.0830
0 -1 0 0.1800
0 1 4 0.0440
0 1 1 0.0620

loop_
_geom_angle_atom_site_label_1
_geom_angle_atom_site_label_2
_geom_angle_atom_site_label_3
_geom_angle
C11 S1 C1A 99.2(4)
C2 C1 C12A 119.5(6)
C2 C1 H1 120.3
C12A C1 H1 120.3
C1 C2 C3 121.8(6)
C1 C2 Br1 119.5(5)
C3 C2 Br1 118.7(5)
C4 C3 C2 119.5(6)
C4 C3 H3 120.2
C2 C3 H3 120.2
C3 C4 C4A 119.7(6)
C3 C4 H4 120.2
C4A C4 H4 120.2
N5 C4A C4 120.4(6)
N5 C4A C12A 118.6(6)
C4 C4A C12A 120.9(6)
C5A N5 C4A 124.6(6)
C5A N5 H5 117.7
C4A N5 H5 117.7
N6 C5A N5 116.0(6)
N6 C5A C11A 125.1(6)
N5 C5A C11A 119.0(6)
C5A N6 C6A 117.7(6)
N6 C6A C7 117.9(6)
N6 C6A C10A 122.7(6)
C7 C6A C10A 119.3(6)
C8 C7 C6A 120.6(7)
C8 C7 H7 119.7
C6A C7 H7 119.7
C7 C8 C9 119.9(7)
C7 C8 H8 120.0
C9 C8 H8 120.0
C10 C9 C8 120.8(8)
C10 C9 Br2 119.4(6)
C8 C9 Br2 119.8(6)
C9 C10 C10A 120.7(7)
C9 C10 H10 119.6
C10A C10 H10 119.6
C10 C10A C6A 118.5(6)
C10 C10A C11 123.5(7)
C6A C10A C11 117.9(6)
C11A C11 C10A 119.5(6)
C11A C11 S1 121.5(5)
C10A C11 S1 118.6(5)
C11 C11A C5A 116.4(6)
C11 C11A C12 123.9(6)
C5A C11A C12 119.5(6)
O1 C12 C12A 121.8(6)
O1 C12 C11A 121.5(6)
C12A C12 C11A 116.7(6)
C1 C12A C4A 118.5(6)
C1 C12A C12 120.0(6)
C4A C12A C12 121.5(6)
C1' C1A S1 107.8(6)
C1' C1A H1AA 110.1
S1 C1A H1AA 110.1
C1' C1A H1AB 110.1
S1 C1A H1AB 110.1
H1AA C1A H1AB 108.5
C2' C1' C6' 117.9(8)
C2' C1' C1A 119.8(8)
C6' C1' C1A 122.3(8)
C1' C2' C3' 121.1(9)
C1' C2' H2' 119.5
C3' C2' H2' 119.5
C4' C3' C2' 118.8(9)
C4' C3' H3' 120.6
C2' C3' H3' 120.6
C5' C4' C3' 120.9(9)
C5' C4' H4' 119.5
C3' C4' H4' 119.5
C4' C5' C6' 120.8(9)
C4' C5' H5' 119.6
C6' C5' H5' 119.6
C5' C6' C1' 120.4(8)
C5' C6' H6' 119.8
C1' C6' H6' 119.8

loop_
_geom_bond_atom_site_label_1
_geom_bond_atom_site_label_2
_geom_bond_distance
Br1 C2 1.905(7)
Br2 C9 1.890(9)
S1 C11 1.779(7)
S1 C1A 1.864(9)
O1 C12 1.229(8)
C1 C2 1.366(10)
C1 C12A 1.406(10)
C1 H1 0.9500
C2 C3 1.407(9)
C3 C4 1.365(10)
C3 H3 0.9500
C4 C4A 1.400(10)
C4 H4 0.9500
C4A N5 1.385(9)
C4A C12A 1.408(9)
N5 C5A 1.366(8)
N5 H5 0.8800
C5A N6 1.323(8)
C5A C11A 1.435(9)
N6 C6A 1.360(9)
C6A C7 1.416(10)
C6A C10A 1.420(10)
C7 C8 1.352(11)
C7 H7 0.9500
C8 C9 1.413(11)
C8 H8 0.9500
C9 C10 1.362(11)
C10 C10A 1.402(10)
C10 H10 0.9500
C10A C11 1.422(10)
C11 C11A 1.395(10)
C11A C12 1.481(9)
C12 C12A 1.447(10)
C1A C1' 1.501(12)
C1A H1AA 0.9900
C1A H1AB 0.9900
C1' C2' 1.376(12)
C1' C6' 1.398(12)
C2' C3' 1.391(13)
C2' H2' 0.9500
C3' C4' 1.374(13)
C3' H3' 0.9500
C4' C5' 1.342(13)
C4' H4' 0.9500
C5' C6' 1.368(12)
C5' H5' 0.9500
C6' H6' 0.9500

loop_
_geom_hbond_atom_site_label_D
_geom_hbond_atom_site_label_H
_geom_hbond_atom_site_label_A
_geom_hbond_site_symmetry_A
_geom_hbond_distance_DH
_geom_hbond_distance_HA
_geom_hbond_distance_DA
_geom_hbond_angle_DHA
N5 H5 O1 4_575 0.88 2.28 3.001(7) 139.6

loop_
_geom_torsion_atom_site_label_1
_geom_torsion_atom_site_label_2
_geom_torsion_atom_site_label_3
_geom_torsion_atom_site_label_4
_geom_torsion
C12A C1 C2 C3 0.7(11)
C12A C1 C2 Br1 179.5(5)
C1 C2 C3 C4 -2.3(11)
Br1 C2 C3 C4 178.8(6)
C2 C3 C4 C4A 1.0(11)
C3 C4 C4A N5 -178.9(7)
C3 C4 C4A C12A 1.9(11)
C4 C4A N5 C5A -177.0(6)
C12A C4A N5 C5A 2.2(10)
C4A N5 C5A N6 179.0(6)
C4A N5 C5A C11A 0.8(10)
N5 C5A N6 C6A 179.9(6)
C11A C5A N6 C6A -2.0(9)
C5A N6 C6A C7 -177.9(6)
C5A N6 C6A C10A 4.1(9)
N6 C6A C7 C8 -179.0(7)
C10A C6A C7 C8 -1.0(11)
C6A C7 C8 C9 -1.1(12)
C7 C8 C9 C10 1.9(12)
C7 C8 C9 Br2 -176.6(6)
C8 C9 C10 C10A -0.5(12)
Br2 C9 C10 C10A 178.0(6)
C9 C10 C10A C6A -1.7(11)
C9 C10 C10A C11 177.7(7)
N6 C6A C10A C10 -179.7(6)
C7 C6A C10A C10 2.4(10)
N6 C6A C10A C11 0.9(10)
C7 C6A C10A C11 -177.0(6)
C10 C10A C11 C11A 172.4(7)
C6A C10A C11 C11A -8.3(10)
C10 C10A C11 S1 -14.7(10)
C6A C10A C11 S1 164.7(5)
C1A S1 C11 C11A 115.4(6)
C1A S1 C11 C10A -57.4(7)
C10A C11 C11A C5A 10.1(9)
S1 C11 C11A C5A -162.6(5)
C10A C11 C11A C12 -174.3(6)
S1 C11 C11A C12 13.0(9)
N6 C5A C11A C11 -5.1(10)
N5 C5A C11A C11 172.9(6)
N6 C5A C11A C12 179.0(6)
N5 C5A C11A C12 -2.9(9)
C11 C11A C12 O1 7.7(10)
C5A C11A C12 O1 -176.8(6)
C11 C11A C12 C12A -173.5(6)
C5A C11A C12 C12A 2.0(9)
C2 C1 C12A C4A 2.2(10)
C2 C1 C12A C12 -177.5(6)
N5 C4A C12A C1 177.3(6)
C4 C4A C12A C1 -3.5(10)
N5 C4A C12A C12 -3.1(10)
C4 C4A C12A C12 176.2(6)
O1 C12 C12A C1 -0.5(10)
C11A C12 C12A C1 -179.4(6)
O1 C12 C12A C4A 179.8(7)
C11A C12 C12A C4A 1.0(9)
C11 S1 C1A C1' 175.4(7)
S1 C1A C1' C2' -107.4(8)
S1 C1A C1' C6' 73.6(10)
C6' C1' C2' C3' -1.0(14)
C1A C1' C2' C3' 179.9(8)
C1' C2' C3' C4' -0.5(14)
C2' C3' C4' C5' 1.3(14)
C3' C4' C5' C6' -0.4(14)
C4' C5' C6' C1' -1.2(14)
C2' C1' C6' C5' 1.9(13)
C1A C1' C6' C5' -179.1(8)

_cod_database_fobs_code 2241023
